data_8103715
loop_
_publ_author_name
'Peacor, D.R.'
'Niizeki, N.'

_publ_section_title
;
 The redetermination and refinement of the crystal structure of rhodonite,
 (Mn, Ca) Si O3
;
_journal_name_full
;
Zeitschrift fuer Kristallographie, Kristallgeometrie, Kristallphysik, 
Kristallchemie (-144,1977)
;
_journal_page_first 98
_journal_page_last 116
_journal_volume 119
_journal_year 1963
_chemical_formula_sum 'Ca0.162 Mg0.032 Mn0.806 O3 Si'
_chemical_name_systematic 'Mn0.806 Ca0.162 Mg0.032 (Si O3)'
_space_group_IT_number 2
_symmetry_space_group_name_Hall '-P 1'
_symmetry_space_group_name_H-M 'P -1'
_cell_angle_alpha 92.355
_cell_angle_beta 93.948
_cell_angle_gamma 105.665
_cell_formula_units_Z 10
_cell_length_a 7.6816
_cell_length_b 11.818
_cell_length_c 6.7073
_cell_volume 583.759
_citation_journal_id_ASTM ZEKGAX
_cod_data_source_file Peacor_ZEKGAX_1963_394.cif
_cod_data_source_block Ca0.162Mg0.032Mn0.806O3Si1
_cod_original_cell_volume 583.7588
_cod_original_formula_sum 'Ca0.162 Mg0.032 Mn0.806 O3 Si1'
_cod_database_code 8103715

loop_
_symmetry_equiv_pos_as_xyz
x,y,z
-x,-y,-z

loop_
_atom_site_label
_atom_site_type_symbol
_atom_site_fract_x
_atom_site_fract_y
_atom_site_fract_z
_atom_site_occupancy
_atom_site_U_iso_or_equiv
O9 O-2 0.256 0.9962 0.4459 1 0.0
Si1 Si+4 0.2191 0.1246 0.4956 1 0.0
O4 O-2 0.3981 0.4375 0.8074 1 0.0
O14 O-2 0.0546 0.436 0.7006 1 0.0
O1 O-2 0.9544 0.6772 0.9628 1 0.0
O10 O-2 0.7457 0.5871 0.5846 1 0.0
O7 O-2 0.3218 0.8149 0.7438 1 0.0
O8 O-2 0.9337 0.8524 0.6591 1 0.0
Mn4 Mn+2 0.3018 0.9767 0.7967 0.84 0.0
O15 O-2 0.8607 0.2221 0.7024 1 0.0
O2 O-2 0.6011 0.7312 0.8955 1 0.0
Si2 Si+4 0.2687 0.4701 0.6375 1 0.0
O12 O-2 0.5819 0.779 0.5154 1 0.0
Mn5 Mn+2 0.0457 0.6938 0.6389 0.19 0.0
Ca1 Ca+2 0.0457 0.6938 0.6389 0.81 0.0
Mg1 Mg+2 0.3018 0.9767 0.7967 0.16 0.0
Mn2 Mn+2 0.6827 0.5548 0.8748 1 0.0
Mn1 Mn+2 0.8819 0.8517 0.9697 1 0.0
O6 O-2 0.197 0.1318 0.7374 1 0.0
O11 O-2 0.843 0.0414 0.9433 1 0.0
Mn3 Mn+2 0.4916 0.27 0.8109 1 0.0
O5 O-2 0.5485 0.0975 0.8053 1 0.0
Si5 Si+4 0.9263 0.3466 0.845 1 0.0
Si3 Si+4 0.4601 0.7393 0.7091 1 0.0
O13 O-2 0.3191 0.6142 0.63 1 0.0
Si4 Si+4 0.7446 0.0891 0.7538 1 0.0
O3 O-2 0.7485 0.3895 0.8858 1 0.0
